data_4077625
loop_
_publ_author_name
'Aspinall, Helen C.'
'Bickley, Jamie F.'
'Dwyer, Jennifer L. M.'
'Greeves, Nicholas'
'Kelly, Richard V.'
'Steiner, Alexander'

_publ_section_title
;
 Pinwheel-Shaped Heterobimetallic Lanthanide Alkali Metal
 Binaphtholates:&#x00A0; Ionic Size Matters!
;
_journal_issue 25
_journal_name_full Organometallics
_journal_page_first 5416
_journal_paper_doi 10.1021/om0006256
_journal_volume 19
_journal_year 2000
_chemical_formula_sum 'C84 H84 La Na3 O13'
_chemical_formula_weight 1509.56
_chemical_name_systematic
;
 ?
;
_space_group_IT_number 173
_symmetry_cell_setting hexagonal
_symmetry_space_group_name_Hall 'P 6c'
_symmetry_space_group_name_H-M 'P 63'
_atom_sites_solution_hydrogens geom
_atom_sites_solution_primary direct
_atom_sites_solution_secondary difmap
_audit_creation_method SHELXL-97
_cell_angle_alpha 90.00
_cell_angle_beta 90.00
_cell_angle_gamma 120.00
_cell_formula_units_Z 2
_cell_length_a 15.2581(17)
_cell_length_b 15.2581(17)
_cell_length_c 18.207(2)
_cell_measurement_temperature 213(2)
_cell_volume 3670.9(7)
_computing_cell_refinement 'CELL (STOE, 1997b)'
_computing_data_collection 'EXPOSE (STOE, 1997a)'
_computing_data_reduction 'INTEGRATE (STOE, 1997c)'
_computing_molecular_graphics 'ORTEP 3 (Farrugia, 1997) '
_computing_publication_material 'SHELXL-97 (Sheldrick, 1997)'
_computing_structure_refinement 'SHELXL-97 (Sheldrick, 1997)'
_computing_structure_solution 'SHELXS-97 (Sheldrick, 1990)'
_diffrn_ambient_temperature 213(2)
_diffrn_detector_area_resol_mean 6.67
_diffrn_measured_fraction_theta_full 0.998
_diffrn_measured_fraction_theta_max 0.998
_diffrn_measurement_device_type 'Stoe IPDS'
_diffrn_measurement_method 'image plate'
_diffrn_radiation_monochromator graphite
_diffrn_radiation_source 'fine-focus sealed tube'
_diffrn_radiation_type MoK\a
_diffrn_radiation_wavelength 0.71073
_diffrn_reflns_av_R_equivalents 0.0540
_diffrn_reflns_av_sigmaI/netI 0.0410
_diffrn_reflns_limit_h_max 16
_diffrn_reflns_limit_h_min -16
_diffrn_reflns_limit_k_max 16
_diffrn_reflns_limit_k_min -16
_diffrn_reflns_limit_l_max 19
_diffrn_reflns_limit_l_min -19
_diffrn_reflns_number 21050
_diffrn_reflns_theta_full 22.99
_diffrn_reflns_theta_max 22.99
_diffrn_reflns_theta_min 1.90
_exptl_absorpt_coefficient_mu 0.595
_exptl_absorpt_correction_type none
_exptl_crystal_colour colourless
_exptl_crystal_density_diffrn 1.366
_exptl_crystal_density_method 'not measured'
_exptl_crystal_description plate
_exptl_crystal_F_000 1564
_exptl_crystal_size_max 0.4
_exptl_crystal_size_mid 0.18
_exptl_crystal_size_min 0.15
_refine_diff_density_max 0.273
_refine_diff_density_min -0.361
_refine_diff_density_rms 0.045
_refine_ls_abs_structure_details 'Flack H D (1983), Acta Cryst. A39, 876-881'
_refine_ls_abs_structure_Flack -0.03(2)
_refine_ls_extinction_method none
_refine_ls_goodness_of_fit_ref 0.933
_refine_ls_hydrogen_treatment mixed
_refine_ls_matrix_type full
_refine_ls_number_parameters 304
_refine_ls_number_reflns 3400
_refine_ls_number_restraints 69
_refine_ls_restrained_S_all 1.293
_refine_ls_R_factor_all 0.0341
_refine_ls_R_factor_gt 0.0250
_refine_ls_shift/su_max 0.001
_refine_ls_shift/su_mean 0.000
_refine_ls_structure_factor_coef Fsqd
_refine_ls_weighting_details 'w=1/[\s^2^(Fo^2^)+(0.0316P)^2^+0.0000P] where P=(Fo^2^+2Fc^2^)/3'
_refine_ls_weighting_scheme calc
_refine_ls_wR_factor_gt 0.0528
_refine_ls_wR_factor_ref 0.0545
_reflns_number_gt 2785
_reflns_number_total 3400
_reflns_threshold_expression >2sigma(I)
_cod_data_source_file om0006256.cif
_cod_data_source_block jlmd217
_cod_depositor_comments
;
The following automatic conversions were performed:

'_symmetry_cell_setting' value 'Hexagonal' changed to 'hexagonal'
according to /home/saulius/struct/CIF-dictionaries/cif_core.dic
dictionary named 'cif_core.dic' version 2.4.2 from 2011-04-26.

Automatic conversion script
Id: cif_fix_values 1715 2011-07-08 13:25:40Z adriana 

The following automatic conversions were performed:

'_refine_ls_weighting_scheme' value 'calc
w=1/[\s^2^(Fo^2^)+(0.0316P)^2^+0.0000P] where P=(Fo^2^+2Fc^2^)/3' was
changed to 'calc'. New tag '_refine_ls_weighting_details' was
created. The value of the new tag was set to
'w=1/[\s^2^(Fo^2^)+(0.0316P)^2^+0.0000P] where P=(Fo^2^+2Fc^2^)/3'.

Automatic conversion script
Id: cif_fix_values 3143 2015-03-26 13:38:13Z robertas 
;
_cod_original_cell_volume 3670.8(7)
_cod_original_sg_symbol_H-M P63
_cod_database_code 4077625

loop_
_symmetry_equiv_pos_as_xyz
'x, y, z'
'x-y, x, z+1/2'
'-y, x-y, z'
'-x, -y, z+1/2'
'-x+y, -x, z'
'y, -x+y, z+1/2'

loop_
_atom_site_label
_atom_site_type_symbol
_atom_site_fract_x
_atom_site_fract_y
_atom_site_fract_z
_atom_site_U_iso_or_equiv
_atom_site_adp_type
_atom_site_occupancy
_atom_site_calc_flag
_atom_site_refinement_flags
La1 La 0.0000 1.0000 0.29105(3) 0.02485(12) Uani 1 d S
Na1 Na 0.24641(14) 1.20924(15) 0.35293(12) 0.0410(5) Uani 1 d .
O1 O -0.0913(2) 1.0860(2) 0.25701(19) 0.0282(8) Uani 1 d .
O2 O 0.0799(2) 1.1509(2) 0.3668(2) 0.0291(8) Uani 1 d .
O5 O 0.0000 1.0000 0.1432(7) 0.177(6) Uani 1 d S
C1 C -0.0401(4) 1.1828(4) 0.2387(3) 0.0278(12) Uani 1 d .
C2 C -0.0249(4) 1.2104(4) 0.1631(3) 0.0352(13) Uani 1 d .
H24 H -0.0527 1.1590 0.1275 0.042 Uiso 1 calc R
C3 C 0.0274(4) 1.3068(4) 0.1409(3) 0.0398(14) Uani 1 d .
H3 H 0.0350 1.3213 0.0903 0.048 Uiso 1 calc R
C4 C 0.0720(4) 1.3878(4) 0.1923(3) 0.0359(14) Uani 1 d .
C5 C 0.1277(4) 1.4899(4) 0.1698(4) 0.0445(16) Uani 1 d .
H5 H 0.1340 1.5053 0.1194 0.053 Uiso 1 calc R
C6 C 0.1730(4) 1.5676(4) 0.2200(4) 0.0493(16) Uani 1 d .
H6 H 0.2117 1.6352 0.2044 0.059 Uiso 1 calc R
C7 C 0.1599(3) 1.5431(4) 0.2943(6) 0.0472(14) Uani 1 d .
H7 H 0.1902 1.5953 0.3292 0.057 Uiso 1 calc R
C8 C 0.1039(4) 1.4445(5) 0.3182(4) 0.0423(18) Uani 1 d .
H8 H 0.0964 1.4313 0.3689 0.051 Uiso 1 calc R
C9 C 0.0577(3) 1.3633(4) 0.2686(3) 0.0279(15) Uani 1 d .
C10 C -0.0006(3) 1.2608(3) 0.2917(4) 0.0249(9) Uani 1 d .
C11 C -0.0194(4) 1.2329(4) 0.3718(3) 0.0281(12) Uani 1 d .
C12 C -0.0810(4) 1.2584(3) 0.4148(3) 0.0287(12) Uani 1 d .
C13 C -0.1309(4) 1.3078(4) 0.3847(3) 0.0343(13) Uani 1 d .
H13 H -0.1247 1.3231 0.3343 0.041 Uiso 1 calc R
C14 C -0.1882(4) 1.3336(4) 0.4282(4) 0.0432(15) Uani 1 d .
H14 H -0.2200 1.3667 0.4070 0.052 Uiso 1 calc R
C15 C -0.2000(4) 1.3118(4) 0.5032(4) 0.0452(16) Uani 1 d .
H15 H -0.2391 1.3306 0.5320 0.054 Uiso 1 calc R
C16 C -0.1548(3) 1.2628(4) 0.5351(5) 0.0425(14) Uani 1 d .
H16 H -0.1631 1.2478 0.5856 0.051 Uiso 1 calc R
C17 C -0.0951(4) 1.2346(4) 0.4911(3) 0.0322(13) Uani 1 d .
C18 C -0.0492(4) 1.1825(4) 0.5226(3) 0.0361(15) Uani 1 d .
H18 H -0.0579 1.1663 0.5729 0.043 Uiso 1 calc R
C19 C 0.0072(4) 1.1558(4) 0.4805(3) 0.0322(12) Uani 1 d .
H19 H 0.0362 1.1205 0.5023 0.039 Uiso 1 calc R
C20 C 0.0237(3) 1.1798(3) 0.4041(3) 0.0263(12) Uani 1 d .
O3 O 0.3742(3) 1.3136(3) 0.2714(3) 0.0615(15) Uani 1 d DU
C21 C 0.3342(6) 1.3222(6) 0.2039(4) 0.082(3) Uani 1 d DU
H21A H 0.3299 1.3841 0.2018 0.098 Uiso 1 calc R
H21B H 0.2671 1.2635 0.1949 0.098 Uiso 1 calc R
C22 C 0.4104(8) 1.3259(11) 0.1510(6) 0.127(4) Uani 1 d DU
H22A H 0.3800 1.2622 0.1234 0.152 Uiso 1 calc R
H22B H 0.4271 1.3806 0.1158 0.152 Uiso 1 calc R
C23 C 0.4988(9) 1.3408(12) 0.1830(6) 0.144(5) Uani 1 d DU
H23A H 0.5583 1.4023 0.1649 0.173 Uiso 1 calc R
H23B H 0.5086 1.2826 0.1761 0.173 Uiso 1 calc R
C24 C 0.4746(6) 1.3514(8) 0.2613(5) 0.095(3) Uani 1 d DU
H24A H 0.4978 1.3155 0.2935 0.114 Uiso 1 calc R
H24B H 0.5110 1.4230 0.2751 0.114 Uiso 1 calc R
O4 O 0.3075(3) 1.3375(3) 0.4436(2) 0.0533(11) Uani 1 d U
C25 C 0.4135(4) 1.4075(5) 0.4478(4) 0.0593(18) Uani 1 d U
H25A H 0.4408 1.4342 0.3989 0.071 Uiso 1 calc R
H25B H 0.4494 1.3746 0.4678 0.071 Uiso 1 calc R
C26 C 0.4251(6) 1.4913(5) 0.4978(4) 0.073(2) Uani 1 d U
H26A H 0.4401 1.4802 0.5482 0.088 Uiso 1 calc R
H26B H 0.4792 1.5572 0.4807 0.088 Uiso 1 calc R
C27 C 0.3251(7) 1.4856(6) 0.4938(6) 0.093(3) Uani 1 d U
H27A H 0.3006 1.4875 0.5432 0.112 Uiso 1 calc R
H27B H 0.3304 1.5428 0.4655 0.112 Uiso 1 calc R
C28 C 0.2564(6) 1.3906(6) 0.4578(6) 0.090(3) Uani 1 d U
H28A H 0.1978 1.3502 0.4894 0.108 Uiso 1 calc R
H28B H 0.2321 1.4039 0.4116 0.108 Uiso 1 calc R

loop_
_atom_site_aniso_label
_atom_site_aniso_U_11
_atom_site_aniso_U_22
_atom_site_aniso_U_33
_atom_site_aniso_U_23
_atom_site_aniso_U_13
_atom_site_aniso_U_12
La1 0.02292(13) 0.02292(13) 0.0287(2) 0.000 0.000 0.01146(7)
Na1 0.0286(11) 0.0393(12) 0.0475(14) -0.0103(10) 0.0005(10) 0.0114(10)
O1 0.0279(18) 0.0210(18) 0.032(2) 0.0036(16) -0.0019(15) 0.0094(15)
O2 0.0281(18) 0.033(2) 0.029(2) -0.0040(16) -0.0013(17) 0.0179(16)
O5 0.235(10) 0.235(10) 0.061(8) 0.000 0.000 0.118(5)
C1 0.024(3) 0.031(3) 0.031(4) 0.000(2) -0.001(2) 0.016(3)
C2 0.041(3) 0.042(3) 0.025(3) 0.001(3) 0.001(3) 0.023(3)
C3 0.046(4) 0.040(4) 0.029(3) 0.009(3) 0.005(3) 0.019(3)
C4 0.032(3) 0.036(3) 0.045(4) 0.014(3) 0.011(3) 0.021(3)
C5 0.038(3) 0.034(3) 0.057(4) 0.020(3) 0.009(3) 0.015(3)
C6 0.037(3) 0.032(3) 0.076(5) 0.020(3) 0.013(3) 0.015(3)
C7 0.032(2) 0.032(3) 0.073(5) -0.004(5) 0.003(5) 0.013(2)
C8 0.036(3) 0.042(4) 0.052(5) -0.005(3) -0.001(3) 0.022(3)
C9 0.026(3) 0.029(3) 0.035(4) 0.003(2) 0.002(2) 0.018(2)
C10 0.0235(19) 0.027(2) 0.028(2) -0.002(4) 0.000(4) 0.0157(17)
C11 0.031(3) 0.021(3) 0.032(4) -0.002(3) -0.004(3) 0.013(2)
C12 0.025(3) 0.021(3) 0.035(3) 0.000(2) 0.004(2) 0.008(2)
C13 0.027(3) 0.029(3) 0.047(4) 0.002(2) 0.007(3) 0.015(2)
C14 0.034(3) 0.032(3) 0.065(5) -0.004(3) 0.005(3) 0.018(3)
C15 0.035(3) 0.034(3) 0.065(5) -0.010(3) 0.016(3) 0.016(3)
C16 0.035(2) 0.042(3) 0.043(4) -0.012(4) 0.014(4) 0.013(2)
C17 0.030(3) 0.026(3) 0.035(4) -0.004(2) 0.009(2) 0.009(2)
C18 0.042(3) 0.035(3) 0.029(4) 0.002(2) 0.005(2) 0.017(2)
C19 0.042(3) 0.036(3) 0.023(3) -0.002(2) -0.004(2) 0.023(3)
C20 0.021(3) 0.023(3) 0.032(3) -0.003(2) 0.000(2) 0.009(2)
O3 0.041(3) 0.070(3) 0.042(4) 0.006(2) 0.002(2) 0.004(2)
C21 0.084(6) 0.065(5) 0.071(6) 0.019(4) -0.019(5) 0.019(4)
C22 0.085(8) 0.174(11) 0.082(8) 0.008(8) 0.003(6) 0.035(7)
C23 0.117(9) 0.262(15) 0.095(9) 0.020(9) 0.033(7) 0.125(10)
C24 0.068(6) 0.138(8) 0.062(7) 0.028(5) 0.004(5) 0.038(5)
O4 0.039(2) 0.050(3) 0.061(3) -0.014(2) 0.002(2) 0.015(2)
C25 0.033(3) 0.068(4) 0.050(4) -0.001(4) -0.003(3) 0.005(3)
C26 0.069(5) 0.045(4) 0.062(5) -0.002(3) -0.012(4) -0.004(4)
C27 0.105(7) 0.063(5) 0.101(7) -0.023(5) 0.020(6) 0.034(5)
C28 0.064(5) 0.077(5) 0.135(9) -0.037(6) -0.022(5) 0.040(4)

loop_
_atom_type_symbol
_atom_type_description
_atom_type_scat_dispersion_real
_atom_type_scat_dispersion_imag
_atom_type_scat_source
C C 0.0020 0.0020 'International Tables Vol C Tables 4.2.6.8 and 6.1.1.4'
H H 0.0000 0.0000 'International Tables Vol C Tables 4.2.6.8 and 6.1.1.4'
O O 0.0080 0.0060 'International Tables Vol C Tables 4.2.6.8 and 6.1.1.4'
La La -0.5880 2.4520 'International Tables Vol C Tables 4.2.6.8 and 6.1.1.4'
Na Na 0.0300 0.0250 'International Tables Vol C Tables 4.2.6.8 and 6.1.1.4'

loop_
_geom_angle_atom_site_label_1
_geom_angle_atom_site_label_2
_geom_angle_atom_site_label_3
_geom_angle
_geom_angle_site_symmetry_1
_geom_angle_site_symmetry_3
O1 La1 O1 113.70(7) 5_465 3_675
O1 La1 O1 113.70(7) 5_465 .
O1 La1 O1 113.70(7) 3_675 .
O1 La1 O2 73.32(12) 5_465 .
O1 La1 O2 160.00(11) 3_675 .
O1 La1 O2 77.48(12) . .
O1 La1 O2 77.48(12) 5_465 5_465
O1 La1 O2 73.32(12) 3_675 5_465
O1 La1 O2 160.00(11) . 5_465
O2 La1 O2 90.88(12) . 5_465
O1 La1 O2 160.00(11) 5_465 3_675
O1 La1 O2 77.48(12) 3_675 3_675
O1 La1 O2 73.32(12) . 3_675
O2 La1 O2 90.88(12) . 3_675
O2 La1 O2 90.88(12) 5_465 3_675
O2 Na1 O3 137.35(18) . .
O2 Na1 O1 78.13(12) . 5_465
O3 Na1 O1 87.21(15) . 5_465
O2 Na1 O4 98.59(15) . .
O3 Na1 O4 91.74(16) . .
O1 Na1 O4 173.70(18) 5_465 .
C1 O1 Na1 118.3(3) . 3_675
C1 O1 La1 119.3(3) . .
Na1 O1 La1 101.23(13) 3_675 .
C20 O2 Na1 135.6(3) . .
C20 O2 La1 120.2(3) . .
Na1 O2 La1 104.15(13) . .
O1 C1 C10 122.3(5) . .
O1 C1 C2 119.5(4) . .
C10 C1 C2 118.2(5) . .
C3 C2 C1 122.5(5) . .
C2 C3 C4 121.3(6) . .
C5 C4 C3 122.1(5) . .
C5 C4 C9 120.0(6) . .
C3 C4 C9 117.9(5) . .
C6 C5 C4 121.6(6) . .
C5 C6 C7 118.1(5) . .
C8 C7 C6 121.8(7) . .
C7 C8 C9 121.7(7) . .
C8 C9 C10 122.9(6) . .
C8 C9 C4 116.7(5) . .
C10 C9 C4 120.4(5) . .
C1 C10 C9 119.6(6) . .
C1 C10 C11 118.8(4) . .
C9 C10 C11 121.5(5) . .
C20 C11 C12 119.6(5) . .
C20 C11 C10 119.4(4) . .
C12 C11 C10 121.0(4) . .
C11 C12 C13 122.5(5) . .
C11 C12 C17 120.3(5) . .
C13 C12 C17 117.2(5) . .
C14 C13 C12 121.1(5) . .
C13 C14 C15 121.3(5) . .
C16 C15 C14 120.2(6) . .
C15 C16 C17 119.7(7) . .
C18 C17 C12 118.8(5) . .
C18 C17 C16 120.7(5) . .
C12 C17 C16 120.5(5) . .
C19 C18 C17 120.4(5) . .
C18 C19 C20 121.9(5) . .
O2 C20 C11 122.9(5) . .
O2 C20 C19 118.2(4) . .
C11 C20 C19 118.8(5) . .
C24 O3 C21 107.1(6) . .
C24 O3 Na1 139.4(5) . .
C21 O3 Na1 111.5(4) . .
O3 C21 C22 101.7(7) . .
C23 C22 C21 114.4(8) . .
C22 C23 C24 98.4(8) . .
O3 C24 C23 111.7(8) . .
C28 O4 C25 107.9(5) . .
C28 O4 Na1 120.2(4) . .
C25 O4 Na1 119.1(4) . .
O4 C25 C26 106.0(5) . .
C27 C26 C25 103.8(6) . .
C28 C27 C26 106.8(7) . .
O4 C28 C27 109.1(6) . .

loop_
_geom_bond_atom_site_label_1
_geom_bond_atom_site_label_2
_geom_bond_distance
_geom_bond_site_symmetry_2
La1 O1 2.424(3) 5_465
La1 O1 2.424(3) 3_675
La1 O1 2.424(3) .
La1 O2 2.425(3) .
La1 O2 2.425(3) 5_465
La1 O2 2.425(3) 3_675
Na1 O2 2.247(4) .
Na1 O3 2.332(5) .
Na1 O1 2.346(4) 5_465
Na1 O4 2.367(5) .
O1 C1 1.321(6) .
O1 Na1 2.346(4) 3_675
O2 C20 1.330(6) .
C1 C10 1.411(7) .
C1 C2 1.425(7) .
C2 C3 1.338(8) .
C3 C4 1.423(8) .
C4 C5 1.411(8) .
C4 C9 1.428(8) .
C5 C6 1.377(9) .
C6 C7 1.391(10) .
C7 C8 1.377(8) .
C8 C9 1.405(8) .
C9 C10 1.422(6) .
C10 C11 1.507(9) .
C11 C20 1.401(7) .
C11 C12 1.419(7) .
C12 C13 1.423(7) .
C12 C17 1.425(7) .
C13 C14 1.374(7) .
C14 C15 1.397(8) .
C15 C16 1.374(9) .
C16 C17 1.430(8) .
C17 C18 1.416(7) .
C18 C19 1.358(7) .
C19 C20 1.429(7) .
O3 C24 1.353(8) .
O3 C21 1.405(8) .
C21 C22 1.489(11) .
C22 C23 1.380(13) .
C23 C24 1.502(12) .
O4 C28 1.402(8) .
O4 C25 1.426(7) .
C25 C26 1.507(10) .
C26 C27 1.486(12) .
C27 C28 1.452(11) .

loop_
_geom_torsion_atom_site_label_1
_geom_torsion_atom_site_label_2
_geom_torsion_atom_site_label_3
_geom_torsion_atom_site_label_4
_geom_torsion
_geom_torsion_site_symmetry_1
_geom_torsion_site_symmetry_4
O1 La1 O1 C1 -15.2(4) 5_465 .
O1 La1 O1 C1 -147.5(3) 3_675 .
O2 La1 O1 C1 50.0(3) . .
O2 La1 O1 C1 105.7(4) 5_465 .
O2 La1 O1 C1 144.8(4) 3_675 .
O1 La1 O1 Na1 -146.99(13) 5_465 3_675
O1 La1 O1 Na1 80.8(2) 3_675 3_675
O2 La1 O1 Na1 -81.74(15) . 3_675
O2 La1 O1 Na1 -26.1(4) 5_465 3_675
O2 La1 O1 Na1 13.02(12) 3_675 3_675
O3 Na1 O2 C20 -93.7(5) . .
O1 Na1 O2 C20 -166.2(5) 5_465 .
O4 Na1 O2 C20 8.4(5) . .
O3 Na1 O2 La1 86.4(3) . .
O1 Na1 O2 La1 13.93(13) 5_465 .
O4 Na1 O2 La1 -171.54(15) . .
O1 La1 O2 C20 166.3(4) 5_465 .
O1 La1 O2 C20 -79.9(5) 3_675 .
O1 La1 O2 C20 46.6(3) . .
O2 La1 O2 C20 -117.0(3) 5_465 .
O2 La1 O2 C20 -26.1(4) 3_675 .
O1 La1 O2 Na1 -13.76(12) 5_465 .
O1 La1 O2 Na1 100.0(3) 3_675 .
O1 La1 O2 Na1 -133.53(17) . .
O2 La1 O2 Na1 62.88(19) 5_465 .
O2 La1 O2 Na1 153.78(11) 3_675 .
Na1 O1 C1 C10 41.5(5) 3_675 .
La1 O1 C1 C10 -82.3(5) . .
Na1 O1 C1 C2 -137.6(4) 3_675 .
La1 O1 C1 C2 98.6(4) . .
O1 C1 C2 C3 -179.1(5) . .
C10 C1 C2 C3 1.9(8) . .
C1 C2 C3 C4 0.5(9) . .
C2 C3 C4 C5 179.8(6) . .
C2 C3 C4 C9 -1.0(8) . .
C3 C4 C5 C6 -178.0(5) . .
C9 C4 C5 C6 2.7(8) . .
C4 C5 C6 C7 -1.9(8) . .
C5 C6 C7 C8 0.3(8) . .
C6 C7 C8 C9 0.6(8) . .
C7 C8 C9 C10 -179.9(4) . .
C7 C8 C9 C4 0.2(7) . .
C5 C4 C9 C8 -1.8(7) . .
C3 C4 C9 C8 178.9(5) . .
C5 C4 C9 C10 178.3(4) . .
C3 C4 C9 C10 -1.0(7) . .
O1 C1 C10 C9 177.2(4) . .
C2 C1 C10 C9 -3.7(6) . .
O1 C1 C10 C11 -1.3(6) . .
C2 C1 C10 C11 177.7(4) . .
C8 C9 C10 C1 -176.6(4) . .
C4 C9 C10 C1 3.3(6) . .
C8 C9 C10 C11 1.9(7) . .
C4 C9 C10 C11 -178.2(4) . .
C1 C10 C11 C20 65.8(6) . .
C9 C10 C11 C20 -112.7(5) . .
C1 C10 C11 C12 -113.4(5) . .
C9 C10 C11 C12 68.1(6) . .
C20 C11 C12 C13 -176.9(5) . .
C10 C11 C12 C13 2.3(7) . .
C20 C11 C12 C17 3.0(7) . .
C10 C11 C12 C17 -177.8(4) . .
C11 C12 C13 C14 -178.5(5) . .
C17 C12 C13 C14 1.6(7) . .
C12 C13 C14 C15 -0.4(8) . .
C13 C14 C15 C16 -0.5(8) . .
C14 C15 C16 C17 0.3(8) . .
C11 C12 C17 C18 -1.9(7) . .
C13 C12 C17 C18 178.0(4) . .
C11 C12 C17 C16 178.2(4) . .
C13 C12 C17 C16 -1.9(7) . .
C15 C16 C17 C18 -178.9(5) . .
C15 C16 C17 C12 0.9(7) . .
C12 C17 C18 C19 0.0(7) . .
C16 C17 C18 C19 179.8(5) . .
C17 C18 C19 C20 0.8(7) . .
Na1 O2 C20 C11 99.7(5) . .
La1 O2 C20 C11 -80.4(5) . .
Na1 O2 C20 C19 -79.9(5) . .
La1 O2 C20 C19 100.0(4) . .
C12 C11 C20 O2 178.1(4) . .
C10 C11 C20 O2 -1.1(7) . .
C12 C11 C20 C19 -2.2(7) . .
C10 C11 C20 C19 178.6(4) . .
C18 C19 C20 O2 180.0(4) . .
C18 C19 C20 C11 0.3(7) . .
O2 Na1 O3 C24 179.1(8) . .
O1 Na1 O3 C24 -111.8(9) 5_465 .
O4 Na1 O3 C24 74.4(9) . .
O2 Na1 O3 C21 -20.2(6) . .
O1 Na1 O3 C21 48.9(5) 5_465 .
O4 Na1 O3 C21 -124.9(5) . .
C24 O3 C21 C22 23.3(10) . .
Na1 O3 C21 C22 -143.7(7) . .
O3 C21 C22 C23 -12.5(14) . .
C21 C22 C23 C24 -2.5(15) . .
C21 O3 C24 C23 -27.7(11) . .
Na1 O3 C24 C23 133.6(8) . .
C22 C23 C24 O3 18.3(14) . .
O2 Na1 O4 C28 -33.5(6) . .
O3 Na1 O4 C28 105.0(6) . .
O1 Na1 O4 C28 24.7(17) 5_465 .
O2 Na1 O4 C25 -170.5(4) . .
O3 Na1 O4 C25 -32.0(5) . .
O1 Na1 O4 C25 -112.3(14) 5_465 .
C28 O4 C25 C26 25.8(8) . .
Na1 O4 C25 C26 167.6(4) . .
O4 C25 C26 C27 -23.1(8) . .
C25 C26 C27 C28 12.3(10) . .
C25 O4 C28 C27 -18.2(10) . .
Na1 O4 C28 C27 -159.5(6) . .
C26 C27 C28 O4 3.0(11) . .
